data_7113089
loop_
_publ_author_name
'G\"ormen, Meral'
'Pigeon, Pascal'
'Top, Siden'
'Vessi\`eres, Anne'
'Plamont, Marie-Aude'
'Hillard, Elizabeth A.'
'Jaouen, G\'erard'

_publ_section_title
;
 Facile synthesis and strong antiproliferative activity of disubstituted
 diphenylmethylidenyl-[3]ferrocenophanes on breast and prostate cancer
 cell lines
;
_journal_issue 2
_journal_name_full MedChemComm
_journal_page_first 149
_journal_paper_doi 10.1039/c0md00026d
_journal_volume 1
_journal_year 2010
_chemical_absolute_configuration ad
_chemical_compound_source synthesized
_chemical_formula_moiety 'C26 H22 Fe1'
_chemical_formula_sum 'C26 H22 Fe'
_chemical_formula_weight 390.31
_chemical_melting_point ?
_chemical_name_systematic
;
1-[diphenyl-methylidenyl]
-[3]ferrocenophane
;
_space_group_IT_number 43
_symmetry_cell_setting orthorhombic
_symmetry_space_group_name_Hall 'F -2d 2'
_symmetry_space_group_name_H-M 'F 2 d d'
_atom_sites_solution_hydrogens geom
_atom_sites_solution_primary direct
_audit_creation_date 10-02-09
_audit_creation_method CRYSTALS_ver_12.87
_cell_angle_alpha 90
_cell_angle_beta 90
_cell_angle_gamma 90
_cell_formula_units_Z 16
_cell_length_a 5.8601(9)
_cell_length_b 31.829(4)
_cell_length_c 40.783(4)
_cell_measurement_reflns_used 138
_cell_measurement_temperature 200
_cell_measurement_theta_max 22
_cell_measurement_theta_min 4
_cell_volume 7606.9(17)
_computing_cell_refinement 'Dirax/lsq (Duisenberg & Schreurs, 1989-2000)'
_computing_data_collection 'COLLECT (Nonius, 2001).'
_computing_data_reduction 'EvalCCD (Duisenberg & Schreurs 1990-2000)'
_computing_molecular_graphics 'CAMERON (Watkin et al., 1996)'
_computing_publication_material CRYSTALS
_computing_structure_refinement 'CRYSTALS (Betteridge et al., 2003)'
_computing_structure_solution 'SIR92 (Altomare et al., 1994)'
_diffrn_ambient_temperature 200
_diffrn_measured_fraction_theta_full 0.999
_diffrn_measured_fraction_theta_max 0.999
_diffrn_measurement_device 'Nonius KappaCCD'
_diffrn_measurement_device_type Area
_diffrn_measurement_method \w/2\q
_diffrn_radiation_monochromator graphite
_diffrn_radiation_type 'Mo K\a'
_diffrn_radiation_wavelength 0.71073
_diffrn_reflns_av_R_equivalents 0.000
_diffrn_reflns_limit_h_max 8
_diffrn_reflns_limit_h_min -5
_diffrn_reflns_limit_k_max 44
_diffrn_reflns_limit_k_min -41
_diffrn_reflns_limit_l_max 56
_diffrn_reflns_limit_l_min -54
_diffrn_reflns_number 16586
_diffrn_reflns_theta_full 30.000
_diffrn_reflns_theta_max 30.000
_diffrn_reflns_theta_min 1.997
_diffrn_standards_number 0
_exptl_absorpt_coefficient_mu 0.800
_exptl_absorpt_correction_T_max 0.89
_exptl_absorpt_correction_T_min 0.89
_exptl_absorpt_correction_type multi-scan
_exptl_absorpt_process_details 'SADABS (Siemens, 1996)'
_exptl_crystal_colour yellow
_exptl_crystal_density_diffrn 1.363
_exptl_crystal_density_method 'not measured'
_exptl_crystal_description cube
_exptl_crystal_F_000 3264
_exptl_crystal_size_max 0.150
_exptl_crystal_size_mid 0.150
_exptl_crystal_size_min 0.140
_refine_diff_density_max 0.69
_refine_diff_density_min -0.81
_refine_ls_abs_structure_details 'Flack (1983), 0 Friedel-pairs'
_refine_ls_abs_structure_Flack 0.06(4)
_refine_ls_extinction_method None
_refine_ls_goodness_of_fit_ref 0.9642
_refine_ls_hydrogen_treatment none
_refine_ls_matrix_type full
_refine_ls_number_parameters 245
_refine_ls_number_reflns 4531
_refine_ls_number_restraints 1
_refine_ls_R_factor_all 0.0613
_refine_ls_R_factor_gt 0.0374
_refine_ls_shift/su_max 0.0011485
_refine_ls_shift/su_mean 2.3101988
_refine_ls_structure_factor_coef Fsqd
_refine_ls_weighting_details
;
Method= Modified Sheldrick
w=1/[\s^2^(F^2^) + ( 0.01P)^2^ +20.94P]
,where P=(max(Fo^2^,0) + 2Fc^2^)/3
;
_refine_ls_weighting_scheme calc
_refine_ls_wR_factor_all 0.0736
_refine_ls_wR_factor_gt 0.0655
_refine_ls_wR_factor_ref 0.0736
_reflns_limit_h_max 8
_reflns_limit_h_min -5
_reflns_limit_k_max 44
_reflns_limit_k_min 0
_reflns_limit_l_max 56
_reflns_limit_l_min 0
_reflns_number_gt 3488
_reflns_number_total 4545
_reflns_threshold_expression I>2.0\s(I)
_oxford_refine_ls_r_factor_ref 0.0613
_oxford_reflns_number_all 4531
_oxford_reflns_threshold_expression_ref I>-3.0\s(I)
_cod_data_source_file c0md00026d.txt
_cod_data_source_block compound_5
_cod_depositor_comments
;
The following automatic conversions were performed:

'_chemical_melting_point' value 'not determined' was changed to '?' -
the value is undefined or not given.

'_symmetry_cell_setting' value
'Orthorhombic' changed to 'orthorhombic' according to
/usr/data/users/saulius/automatic-downloads/retrospective/RSC/lib/dictionaries/cif_core.dic
dictionary named 'cif_core.dic' version 2.4.2 from 2011-04-26.

Automatic conversion script
Id: cif_fix_values 2281 2013-09-26 08:29:07Z andrius 
;
_cod_original_sg_symbol_Hall 'F -2 d 2'
_cod_original_sg_symbol_H-M 'F 2 d d '
_cod_original_formula_sum 'C26 H22 Fe1'
_cod_database_code 7113089

loop_
_symmetry_equiv_pos_as_xyz
x,y,z
x,y+1/2,z+1/2
x+1/2,y,z+1/2
x+1/2,y+1/2,z
x,-y,-z
x,-y+1/2,-z+1/2
x+1/2,-y,-z+1/2
x+1/2,-y+1/2,-z
x+1/4,-y+1/4,z+1/4
x+1/4,-y+3/4,z+3/4
x+3/4,-y+1/4,z+3/4
x+3/4,-y+3/4,z+1/4
x+1/4,y+1/4,-z+1/4
x+1/4,y+3/4,-z+3/4
x+3/4,y+1/4,-z+3/4
x+3/4,y+3/4,-z+1/4

loop_
_atom_site_label
_atom_site_type_symbol
_atom_site_fract_x
_atom_site_fract_y
_atom_site_fract_z
_atom_site_U_iso_or_equiv
_atom_site_occupancy
_atom_site_adp_type
Fe1 Fe 0.60711(13) 0.349845(10) 0.469008(8) 0.0210 1.0000 Uani
C1 C 0.6156(6) 0.29750(7) 0.44051(5) 0.0201 1.0000 Uani
C2 C 0.8431(5) 0.30902(7) 0.45056(6) 0.0230 1.0000 Uani
C3 C 0.8508(6) 0.30783(8) 0.48582(6) 0.0267 1.0000 Uani
C4 C 0.6324(6) 0.29567(7) 0.49753(6) 0.0260 1.0000 Uani
C5 C 0.4857(5) 0.28896(7) 0.46986(6) 0.0225 1.0000 Uani
C6 C 0.4568(5) 0.38978(8) 0.43663(6) 0.0255 1.0000 Uani
C7 C 0.3234(5) 0.38789(8) 0.46626(7) 0.0287 1.0000 Uani
C8 C 0.4663(6) 0.40106(8) 0.49292(7) 0.0316 1.0000 Uani
C9 C 0.6835(5) 0.41170(8) 0.48032(7) 0.0293 1.0000 Uani
C10 C 0.6801(5) 0.40508(8) 0.44540(7) 0.0274 1.0000 Uani
C11 C 0.5233(5) 0.29742(8) 0.40611(6) 0.0222 1.0000 Uani
C12 C 0.5358(5) 0.33980(8) 0.38822(6) 0.0269 1.0000 Uani
C13 C 0.3849(5) 0.37527(7) 0.40279(6) 0.0289 1.0000 Uani
C14 C 0.4350(5) 0.26248(8) 0.39207(6) 0.0220 1.0000 Uani
C15 C 0.4485(5) 0.21932(8) 0.40778(6) 0.0219 1.0000 Uani
C16 C 0.2664(5) 0.19102(8) 0.40467(6) 0.0270 1.0000 Uani
C17 C 0.2805(5) 0.15063(9) 0.41877(7) 0.0332 1.0000 Uani
C18 C 0.4737(6) 0.13809(8) 0.43554(7) 0.0329 1.0000 Uani
C19 C 0.6576(5) 0.16561(9) 0.43828(6) 0.0310 1.0000 Uani
C20 C 0.6457(5) 0.20588(8) 0.42440(6) 0.0259 1.0000 Uani
C21 C 0.3169(5) 0.26341(7) 0.35924(6) 0.0250 1.0000 Uani
C22 C 0.1059(6) 0.28282(8) 0.35544(6) 0.0330 1.0000 Uani
C23 C -0.0086(6) 0.28309(9) 0.32542(8) 0.0440 1.0000 Uani
C24 C 0.0937(8) 0.26396(9) 0.29840(7) 0.0501 1.0000 Uani
C25 C 0.3049(7) 0.24436(9) 0.30140(7) 0.0470 1.0000 Uani
C26 C 0.4151(5) 0.24353(8) 0.33194(7) 0.0323 1.0000 Uani
H21 H 0.9663 0.3160 0.4364 0.0349(17) 1.0000 Uiso
H31 H 0.9792 0.3147 0.4990 0.0349(17) 1.0000 Uiso
H41 H 0.5895 0.2933 0.5199 0.0349(17) 1.0000 Uiso
H51 H 0.3298 0.2808 0.4707 0.0349(17) 1.0000 Uiso
H71 H 0.1691 0.3789 0.4679 0.0349(17) 1.0000 Uiso
H81 H 0.4231 0.4019 0.5154 0.0349(17) 1.0000 Uiso
H91 H 0.8106 0.4210 0.4928 0.0349(17) 1.0000 Uiso
H101 H 0.8038 0.4097 0.4308 0.0349(17) 1.0000 Uiso
H121 H 0.6901 0.3490 0.3887 0.0349(17) 1.0000 Uiso
H122 H 0.4902 0.3354 0.3661 0.0349(17) 1.0000 Uiso
H131 H 0.3908 0.3987 0.3884 0.0349(17) 1.0000 Uiso
H132 H 0.2324 0.3652 0.4041 0.0349(17) 1.0000 Uiso
H161 H 0.1329 0.1991 0.3930 0.0349(17) 1.0000 Uiso
H171 H 0.1553 0.1318 0.4168 0.0349(17) 1.0000 Uiso
H181 H 0.4812 0.1109 0.4451 0.0349(17) 1.0000 Uiso
H191 H 0.7915 0.1571 0.4496 0.0349(17) 1.0000 Uiso
H201 H 0.7727 0.2243 0.4263 0.0349(17) 1.0000 Uiso
H221 H 0.0374 0.2962 0.3739 0.0349(17) 1.0000 Uiso
H231 H -0.1538 0.2962 0.3234 0.0349(17) 1.0000 Uiso
H241 H 0.0183 0.2644 0.2778 0.0349(17) 1.0000 Uiso
H251 H 0.3741 0.2315 0.2828 0.0349(17) 1.0000 Uiso
H261 H 0.5571 0.2294 0.3342 0.0349(17) 1.0000 Uiso

loop_
_atom_site_aniso_label
_atom_site_aniso_U_11
_atom_site_aniso_U_22
_atom_site_aniso_U_33
_atom_site_aniso_U_23
_atom_site_aniso_U_13
_atom_site_aniso_U_12
Fe1 0.02667(19) 0.01689(14) 0.01938(14) -0.00024(15) -0.00218(17) -0.00042(17)
C1 0.0241(14) 0.0155(10) 0.0206(11) -0.0011(9) -0.0016(13) -0.0017(12)
C2 0.0235(14) 0.0231(12) 0.0225(11) -0.0010(9) 0.0001(13) -0.0001(13)
C3 0.0309(16) 0.0258(12) 0.0234(12) -0.0032(10) -0.0088(14) 0.0068(14)
C4 0.0393(18) 0.0176(11) 0.0211(12) 0.0017(9) 0.0010(14) 0.0045(14)
C5 0.0262(15) 0.0159(12) 0.0253(13) 0.0021(10) -0.0002(12) -0.0019(11)
C6 0.0326(17) 0.0161(12) 0.0279(13) 0.0038(10) -0.0042(12) 0.0028(11)
C7 0.0258(17) 0.0205(12) 0.0398(15) 0.0018(10) 0.0028(14) 0.0040(12)
C8 0.047(2) 0.0198(13) 0.0284(14) -0.0049(11) 0.0014(14) 0.0041(14)
C9 0.0369(19) 0.0181(12) 0.0330(15) -0.0044(11) -0.0050(13) -0.0046(12)
C10 0.0360(19) 0.0161(12) 0.0302(14) 0.0035(11) -0.0002(13) -0.0042(11)
C11 0.0236(14) 0.0228(12) 0.0202(12) 0.0008(10) -0.0019(11) -0.0014(11)
C12 0.0346(18) 0.0270(13) 0.0190(12) 0.0017(10) -0.0049(11) -0.0040(12)
C13 0.0352(18) 0.0210(12) 0.0305(13) 0.0041(10) -0.0091(14) 0.0002(13)
C14 0.0235(15) 0.0219(12) 0.0206(12) -0.0032(10) 0.0010(11) 0.0014(11)
C15 0.0271(15) 0.0216(12) 0.0169(11) -0.0046(10) 0.0019(11) 0.0017(11)
C16 0.0263(16) 0.0274(13) 0.0274(14) -0.0038(11) -0.0002(12) -0.0011(12)
C17 0.0391(19) 0.0267(14) 0.0337(15) -0.0035(12) 0.0073(14) -0.0101(13)
C18 0.054(2) 0.0208(13) 0.0241(14) 0.0006(11) 0.0062(14) -0.0018(14)
C19 0.042(2) 0.0255(13) 0.0257(13) -0.0025(11) -0.0033(13) 0.0055(13)
C20 0.0285(18) 0.0243(13) 0.0248(12) -0.0057(10) -0.0024(12) 0.0008(12)
C21 0.0339(19) 0.0194(12) 0.0218(12) -0.0010(10) -0.0043(12) -0.0055(12)
C22 0.0364(17) 0.0310(13) 0.0315(13) -0.0033(11) -0.0066(16) -0.0008(16)
C23 0.051(2) 0.0306(16) 0.0505(19) 0.0055(14) -0.0247(17) -0.0056(15)
C24 0.092(3) 0.0277(15) 0.0305(15) 0.0036(12) -0.025(2) -0.021(2)
C25 0.085(3) 0.0325(16) 0.0236(14) -0.0030(12) -0.0030(18) -0.0136(19)
C26 0.039(2) 0.0278(14) 0.0301(14) -0.0013(11) 0.0015(13) -0.0047(13)

loop_
_atom_type_symbol
_atom_type_scat_dispersion_real
_atom_type_scat_dispersion_imag
_atom_type_scat_Cromer_Mann_a1
_atom_type_scat_Cromer_Mann_b1
_atom_type_scat_Cromer_Mann_a2
_atom_type_scat_Cromer_Mann_b2
_atom_type_scat_Cromer_Mann_a3
_atom_type_scat_Cromer_Mann_b3
_atom_type_scat_Cromer_Mann_a4
_atom_type_scat_Cromer_Mann_b4
_atom_type_scat_Cromer_Mann_c
_atom_type_scat_source
C 0.0033 0.0016 2.3100 20.8439 1.0200 10.2075 1.5886 0.5687 0.8650 51.6512 0.2156 'International Tables Vol C 4.2.6.8 and 6.1.1.4'
H 0.0000 0.0000 0.4930 10.5109 0.3229 26.1257 0.1402 3.1424 0.0408 57.7998 0.0030 'International Tables Vol C 4.2.6.8 and 6.1.1.4'
Fe 0.3463 0.8444 11.7695 4.7611 7.3573 0.3072 3.5222 15.3535 2.3045 76.8805 1.0369 'International Tables Vol C 4.2.6.8 and 6.1.1.4'

loop_
_geom_angle_atom_site_label_1
_geom_angle_atom_site_label_2
_geom_angle_atom_site_label_3
_geom_angle
_geom_angle_publ_flag
C1 Fe1 C2 41.46(12) yes
C1 Fe1 C3 69.11(10) yes
C2 Fe1 C3 40.94(9) yes
C1 Fe1 C4 68.85(8) yes
C2 Fe1 C4 68.35(10) yes
C3 Fe1 C4 39.92(13) yes
C1 Fe1 C5 41.27(10) yes
C2 Fe1 C5 69.02(11) yes
C3 Fe1 C5 68.05(12) yes
C4 Fe1 C5 40.44(11) yes
C1 Fe1 C6 98.73(10) yes
C2 Fe1 C6 116.88(11) yes
C3 Fe1 C6 156.41(11) yes
C4 Fe1 C6 155.48(12) yes
C5 Fe1 C6 116.63(11) yes
C1 Fe1 C7 118.08(12) yes
C2 Fe1 C7 154.28(11) yes
C3 Fe1 C7 162.40(11) yes
C4 Fe1 C7 125.02(12) yes
C5 Fe1 C7 105.94(11) yes
C1 Fe1 C8 157.60(12) yes
C2 Fe1 C8 160.82(12) yes
C3 Fe1 C8 128.78(11) yes
C4 Fe1 C8 114.62(11) yes
C5 Fe1 C8 126.42(12) yes
C1 Fe1 C9 154.36(11) yes
C2 Fe1 C9 122.74(12) yes
C3 Fe1 C9 113.00(11) yes
C4 Fe1 C9 130.28(11) yes
C5 Fe1 C9 164.36(11) yes
C1 Fe1 C10 115.44(10) yes
C2 Fe1 C10 103.38(11) yes
C3 Fe1 C10 124.39(13) yes
C4 Fe1 C10 163.03(13) yes
C5 Fe1 C10 152.24(11) yes
C6 Fe1 C7 41.19(11) yes
C6 Fe1 C8 68.98(11) yes
C7 Fe1 C8 40.66(11) yes
C6 Fe1 C9 69.15(11) yes
C7 Fe1 C9 68.14(12) yes
C8 Fe1 C9 39.90(12) yes
C6 Fe1 C10 41.35(11) yes
C7 Fe1 C10 68.82(11) yes
C8 Fe1 C10 68.23(11) yes
C9 Fe1 C10 40.90(10) yes
Fe1 C1 C2 69.61(13) yes
Fe1 C1 C5 70.57(13) yes
C2 C1 C5 107.4(2) yes
Fe1 C1 C11 121.74(17) yes
C2 C1 C11 126.8(2) yes
C5 C1 C11 125.7(3) yes
C1 C2 Fe1 68.93(15) yes
C1 C2 C3 107.8(3) yes
Fe1 C2 C3 70.72(16) yes
C1 C2 H21 126.1 no
Fe1 C2 H21 126.1 no
C3 C2 H21 126.1 no
C2 C3 Fe1 68.33(16) yes
C2 C3 C4 108.4(3) yes
Fe1 C3 C4 70.50(16) yes
C2 C3 H31 125.8 no
Fe1 C3 H31 125.7 no
C4 C3 H31 125.9 no
Fe1 C4 C3 69.58(14) yes
Fe1 C4 C5 69.00(13) yes
C3 C4 C5 108.4(2) yes
Fe1 C4 H41 125.7 no
C3 C4 H41 125.7 no
C5 C4 H41 125.9 no
C1 C5 C4 108.0(3) yes
C1 C5 Fe1 68.16(13) yes
C4 C5 Fe1 70.55(14) yes
C1 C5 H51 126.0 no
C4 C5 H51 126.0 no
Fe1 C5 H51 126.0 no
Fe1 C6 C7 70.38(15) yes
Fe1 C6 C10 69.92(16) yes
C7 C6 C10 107.4(2) yes
Fe1 C6 C13 121.43(17) yes
C7 C6 C13 126.9(3) yes
C10 C6 C13 125.5(3) yes
C6 C7 Fe1 68.42(15) yes
C6 C7 C8 107.9(3) yes
Fe1 C7 C8 70.09(17) yes
C6 C7 H71 126.1 no
Fe1 C7 H71 126.0 no
C8 C7 H71 126.1 no
C7 C8 Fe1 69.25(15) yes
C7 C8 C9 108.7(2) yes
Fe1 C8 C9 70.05(17) yes
C7 C8 H81 125.6 no
Fe1 C8 H81 125.6 no
C9 C8 H81 125.7 no
C8 C9 Fe1 70.05(16) yes
C8 C9 C10 108.2(2) yes
Fe1 C9 C10 68.75(14) yes
C8 C9 H91 125.8 no
Fe1 C9 H91 125.8 no
C10 C9 H91 125.9 no
C6 C10 C9 107.9(2) yes
C6 C10 Fe1 68.73(15) yes
C9 C10 Fe1 70.35(14) yes
C6 C10 H101 126.1 no
C9 C10 H101 126.0 no
Fe1 C10 H101 126.0 no
C1 C11 C12 115.1(2) yes
C1 C11 C14 122.2(2) yes
C12 C11 C14 122.6(2) yes
C11 C12 C13 115.5(2) yes
C11 C12 H121 108.0 no
C13 C12 H121 108.0 no
C11 C12 H122 108.0 no
C13 C12 H122 108.0 no
H121 C12 H122 109.3 no
C12 C13 C6 114.3(2) yes
C12 C13 H131 108.3 no
C6 C13 H131 108.3 no
C12 C13 H132 108.2 no
C6 C13 H132 108.2 no
H131 C13 H132 109.4 no
C11 C14 C15 123.0(2) yes
C11 C14 C21 122.3(2) yes
C15 C14 C21 114.6(2) yes
C14 C15 C16 120.2(2) yes
C14 C15 C20 121.4(2) yes
C16 C15 C20 118.3(2) yes
C15 C16 C17 120.2(3) yes
C15 C16 H161 119.9 no
C17 C16 H161 119.9 no
C16 C17 C18 120.9(3) yes
C16 C17 H171 119.6 no
C18 C17 H171 119.6 no
C17 C18 C19 119.5(2) yes
C17 C18 H181 120.3 no
C19 C18 H181 120.3 no
C18 C19 C20 120.2(3) yes
C18 C19 H191 119.8 no
C20 C19 H191 119.9 no
C15 C20 C19 120.9(3) yes
C15 C20 H201 119.6 no
C19 C20 H201 119.5 no
C14 C21 C22 121.0(2) yes
C14 C21 C26 120.5(3) yes
C22 C21 C26 118.4(2) yes
C21 C22 C23 121.9(3) yes
C21 C22 H221 119.1 no
C23 C22 H221 119.1 no
C22 C23 C24 118.9(3) yes
C22 C23 H231 120.6 no
C24 C23 H231 120.5 no
C23 C24 C25 120.6(3) yes
C23 C24 H241 119.6 no
C25 C24 H241 119.8 no
C24 C25 C26 119.7(3) yes
C24 C25 H251 120.1 no
C26 C25 H251 120.2 no
C21 C26 C25 120.5(3) yes
C21 C26 H261 119.7 no
C25 C26 H261 119.8 no

loop_
_geom_bond_atom_site_label_1
_geom_bond_atom_site_label_2
_geom_bond_distance
_geom_bond_publ_flag
Fe1 C1 2.032(2) yes
Fe1 C2 2.041(3) yes
Fe1 C3 2.073(3) yes
Fe1 C4 2.085(2) yes
Fe1 C5 2.065(2) yes
Fe1 C6 2.033(3) yes
Fe1 C7 2.060(3) yes
Fe1 C8 2.071(3) yes
Fe1 C9 2.071(3) yes
Fe1 C10 2.049(3) yes
C1 C2 1.442(4) yes
C1 C5 1.444(4) yes
C1 C11 1.504(3) yes
C2 C3 1.439(3) yes
C2 H21 0.951 no
C3 C4 1.420(5) yes
C3 H31 0.951 no
C4 C5 1.435(4) yes
C4 H41 0.951 no
C5 H51 0.951 no
C6 C7 1.440(4) yes
C6 C10 1.442(4) yes
C6 C13 1.515(4) yes
C7 C8 1.435(4) yes
C7 H71 0.950 no
C8 C9 1.413(4) yes
C8 H81 0.951 no
C9 C10 1.440(4) yes
C9 H91 0.950 no
C10 H101 0.951 no
C11 C12 1.535(3) yes
C11 C14 1.354(3) yes
C12 C13 1.552(4) yes
C12 H121 0.951 no
C12 H122 0.951 no
C13 H131 0.950 no
C13 H132 0.951 no
C14 C15 1.518(3) yes
C14 C21 1.507(3) yes
C15 C16 1.402(4) yes
C15 C20 1.406(4) yes
C16 C17 1.411(4) yes
C16 H161 0.950 no
C17 C18 1.382(4) yes
C17 H171 0.951 no
C18 C19 1.393(4) yes
C18 H181 0.950 no
C19 C20 1.403(4) yes
C19 H191 0.950 no
C20 H201 0.950 no
C21 C22 1.391(4) yes
C21 C26 1.404(4) yes
C22 C23 1.396(4) yes
C22 H221 0.952 no
C23 C24 1.395(5) yes
C23 H231 0.951 no
C24 C25 1.391(6) yes
C24 H241 0.951 no
C25 C26 1.403(4) yes
C25 H251 0.952 no
C26 H261 0.950 no
